data_4072305
loop_
_publ_author_name
'Zhou, Xiaoyuan'
'Bontemps, S\'ebastien'
'Jordan, Richard F.'

_publ_section_title
;
 Base-Free Phosphine&#x2212;Sulfonate Nickel Benzyl Complexes
;
_journal_issue 19
_journal_name_full Organometallics
_journal_page_first 4821
_journal_paper_doi 10.1021/om800741w
_journal_volume 27
_journal_year 2008
_chemical_formula_sum 'C28 H27 Ni O5 P S'
_chemical_formula_weight 565.24
_chemical_name_systematic
; 
 ? 
;
_space_group_IT_number 2
_symmetry_space_group_name_Hall '-P 1'
_symmetry_space_group_name_H-M 'P -1'
_atom_sites_solution_hydrogens geom
_atom_sites_solution_primary direct
_atom_sites_solution_secondary difmap
_audit_creation_method SHELXL-97
_cell_angle_alpha 104.407(4)
_cell_angle_beta 95.245(4)
_cell_angle_gamma 112.580(4)
_cell_formula_units_Z 2
_cell_length_a 9.566(2)
_cell_length_b 9.877(2)
_cell_length_c 15.129(4)
_cell_measurement_temperature 100(2)
_cell_volume 1250.1(5)
_computing_structure_refinement 'SHELXL-97 (Sheldrick, 1997)'
_computing_structure_solution 'SHELXS-97 (Sheldrick, 1990)'
_diffrn_ambient_temperature 100(2)
_diffrn_measured_fraction_theta_full 0.996
_diffrn_measured_fraction_theta_max 0.996
_diffrn_radiation_monochromator graphite
_diffrn_radiation_source 'fine-focus sealed tube'
_diffrn_radiation_type MoK\a
_diffrn_radiation_wavelength 0.71073
_diffrn_reflns_av_R_equivalents 0.0420
_diffrn_reflns_av_sigmaI/netI 0.0657
_diffrn_reflns_limit_h_max 11
_diffrn_reflns_limit_h_min -11
_diffrn_reflns_limit_k_max 11
_diffrn_reflns_limit_k_min -11
_diffrn_reflns_limit_l_max 18
_diffrn_reflns_limit_l_min -18
_diffrn_reflns_number 12010
_diffrn_reflns_theta_full 25.06
_diffrn_reflns_theta_max 25.06
_diffrn_reflns_theta_min 2.34
_exptl_absorpt_coefficient_mu 0.962
_exptl_absorpt_correction_T_max 0.8933
_exptl_absorpt_correction_T_min 0.8309
_exptl_crystal_density_diffrn 1.502
_exptl_crystal_density_method 'not measured'
_exptl_crystal_F_000 588
_exptl_crystal_size_max 0.20
_exptl_crystal_size_mid 0.12
_exptl_crystal_size_min 0.12
_refine_diff_density_max 0.828
_refine_diff_density_min -0.470
_refine_diff_density_rms 0.092
_refine_ls_extinction_method none
_refine_ls_goodness_of_fit_ref 0.985
_refine_ls_hydrogen_treatment mixed
_refine_ls_matrix_type full
_refine_ls_number_parameters 332
_refine_ls_number_reflns 4416
_refine_ls_number_restraints 0
_refine_ls_restrained_S_all 0.985
_refine_ls_R_factor_all 0.0687
_refine_ls_R_factor_gt 0.0488
_refine_ls_shift/su_max 0.001
_refine_ls_shift/su_mean 0.000
_refine_ls_structure_factor_coef Fsqd
_refine_ls_weighting_details 'calc w=1/[\s^2^(Fo^2^)+(0.0647P)^2^+0.0000P] where P=(Fo^2^+2Fc^2^)/3'
_refine_ls_weighting_scheme calc
_refine_ls_wR_factor_gt 0.1136
_refine_ls_wR_factor_ref 0.1204
_reflns_number_gt 3276
_reflns_number_total 4416
_reflns_threshold_expression >2sigma(I)
_cod_data_source_file om800741w_si_002.cif
_cod_data_source_block zhou01s
_cod_original_cell_volume 1250.2(5)
_cod_database_code 4072305

loop_
_symmetry_equiv_pos_as_xyz
'x, y, z'
'-x, -y, -z'

loop_
_atom_site_label
_atom_site_type_symbol
_atom_site_fract_x
_atom_site_fract_y
_atom_site_fract_z
_atom_site_U_iso_or_equiv
_atom_site_adp_type
_atom_site_occupancy
_atom_site_symmetry_multiplicity
_atom_site_calc_flag
_atom_site_refinement_flags
C1 C 0.4121(5) 0.0321(4) 0.2397(2) 0.0224(9) Uani 1 1 d .
C2 C 0.2917(5) 0.0779(5) 0.2426(3) 0.0263(9) Uani 1 1 d .
H2 H 0.1880 0.0045 0.2159 0.032 Uiso 1 1 calc R
C3 C 0.3239(5) 0.2316(5) 0.2848(3) 0.0297(10) Uani 1 1 d .
H3 H 0.2407 0.2617 0.2866 0.036 Uiso 1 1 calc R
C4 C 0.4737(5) 0.3424(5) 0.3244(3) 0.0287(9) Uani 1 1 d .
C5 C 0.5098(5) 0.5091(5) 0.3688(3) 0.0402(11) Uani 1 1 d .
H5A H 0.4813 0.5512 0.3215 0.060 Uiso 1 1 calc R
H5B H 0.6208 0.5666 0.3961 0.060 Uiso 1 1 calc R
H5C H 0.4509 0.5183 0.4179 0.060 Uiso 1 1 calc R
C6 C 0.5926(5) 0.2936(5) 0.3207(3) 0.0238(9) Uani 1 1 d .
H6 H 0.6961 0.3675 0.3477 0.029 Uiso 1 1 calc R
C7 C 0.5652(4) 0.1402(5) 0.2786(3) 0.0224(9) Uani 1 1 d .
C8 C 0.8966(4) 0.2690(4) 0.3019(3) 0.0210(8) Uani 1 1 d .
C9 C 0.9991(4) 0.3274(5) 0.3880(3) 0.0247(9) Uani 1 1 d .
H9 H 0.9797 0.2702 0.4310 0.030 Uiso 1 1 calc R
C10 C 1.1286(5) 0.4670(5) 0.4122(3) 0.0274(9) Uani 1 1 d .
H10 H 1.1947 0.5063 0.4721 0.033 Uiso 1 1 calc R
C11 C 1.1613(5) 0.5488(5) 0.3489(3) 0.0283(10) Uani 1 1 d .
H11 H 1.2520 0.6425 0.3645 0.034 Uiso 1 1 calc R
C12 C 1.0619(5) 0.4941(5) 0.2626(3) 0.0260(9) Uani 1 1 d .
H12 H 1.0848 0.5500 0.2189 0.031 Uiso 1 1 calc R
C13 C 0.9301(4) 0.3587(4) 0.2404(3) 0.0229(9) Uani 1 1 d .
C14 C 0.8542(5) 0.3724(5) 0.0876(3) 0.0338(10) Uani 1 1 d .
H14A H 0.8699 0.4802 0.1101 0.051 Uiso 1 1 calc R
H14B H 0.7684 0.3167 0.0330 0.051 Uiso 1 1 calc R
H14C H 0.9488 0.3679 0.0701 0.051 Uiso 1 1 calc R
C15 C 0.7432(5) 0.0161(5) 0.3676(3) 0.0259(9) Uani 1 1 d .
C16 C 0.6867(5) 0.0604(5) 0.4461(3) 0.0252(9) Uani 1 1 d .
H16 H 0.6382 0.1286 0.4475 0.030 Uiso 1 1 calc R
C17 C 0.6985(5) 0.0091(5) 0.5218(3) 0.0373(11) Uani 1 1 d .
H17 H 0.6587 0.0408 0.5745 0.045 Uiso 1 1 calc R
C18 C 0.7702(5) -0.0906(5) 0.5196(3) 0.0354(11) Uani 1 1 d .
H18 H 0.7793 -0.1273 0.5713 0.043 Uiso 1 1 calc R
C19 C 0.8282(5) -0.1364(5) 0.4428(3) 0.0312(10) Uani 1 1 d .
H19 H 0.8764 -0.2047 0.4414 0.037 Uiso 1 1 calc R
C20 C 0.8155(5) -0.0818(5) 0.3674(3) 0.0301(10) Uani 1 1 d .
C21 C 0.9285(6) -0.2368(5) 0.2824(3) 0.0387(11) Uani 1 1 d .
H21A H 1.0156 -0.2026 0.3345 0.058 Uiso 1 1 calc R
H21B H 0.9625 -0.2571 0.2233 0.058 Uiso 1 1 calc R
H21C H 0.8446 -0.3313 0.2845 0.058 Uiso 1 1 calc R
C22 C 0.8867(5) 0.0060(5) 0.1064(3) 0.0314(10) Uani 1 1 d .
H22A H 0.9254 0.1020 0.0889 0.038 Uiso 1 1 calc R
H22B H 0.9643 0.0020 0.1526 0.038 Uiso 1 1 calc R
C23 C 0.7978(5) -0.1335(5) 0.0319(3) 0.0287(10) Uani 1 1 d .
C24 C 0.6660(5) -0.1405(6) -0.0241(3) 0.0307(10) Uani 1 1 d .
C25 C 0.5558(5) -0.2810(6) -0.0852(3) 0.0371(11) Uani 1 1 d .
H25 H 0.4675 -0.2840 -0.1215 0.045 Uiso 1 1 calc R
C26 C 0.5736(6) -0.4136(5) -0.0934(3) 0.0388(11) Uani 1 1 d .
H26 H 0.4980 -0.5088 -0.1349 0.047 Uiso 1 1 calc R
C27 C 0.7051(6) -0.4084(5) -0.0398(3) 0.0379(11) Uani 1 1 d .
H27 H 0.7191 -0.5003 -0.0468 0.045 Uiso 1 1 calc R
C28 C 0.8114(5) -0.2747(5) 0.0214(3) 0.0327(10) Uani 1 1 d .
H28 H 0.8972 -0.2750 0.0582 0.039 Uiso 1 1 calc R
Ni1 Ni 0.67525(6) -0.06716(6) 0.12619(4) 0.02426(17) Uani 1 1 d .
O1 O 0.4517(3) -0.1671(3) 0.10709(18) 0.0282(7) Uani 1 1 d .
O2 O 0.1997(3) -0.2412(3) 0.14543(18) 0.0291(7) Uani 1 1 d .
O3 O 0.4171(3) -0.2223(3) 0.25432(19) 0.0314(7) Uani 1 1 d .
O4 O 0.8180(3) 0.3022(3) 0.16043(18) 0.0265(6) Uani 1 1 d .
O5 O 0.8743(3) -0.1195(3) 0.2896(2) 0.0351(7) Uani 1 1 d .
P1 P 0.72747(12) 0.08508(12) 0.26689(7) 0.0218(2) Uani 1 1 d .
S1 S 0.36389(11) -0.16669(11) 0.18423(7) 0.0239(2) Uani 1 1 d .
H24 H 0.657(5) -0.055(5) -0.027(3) 0.029(12) Uiso 1 1 d .

loop_
_atom_site_aniso_label
_atom_site_aniso_U_11
_atom_site_aniso_U_22
_atom_site_aniso_U_33
_atom_site_aniso_U_23
_atom_site_aniso_U_13
_atom_site_aniso_U_12
C1 0.030(2) 0.029(2) 0.0133(19) 0.0117(17) 0.0094(17) 0.0142(19)
C2 0.025(2) 0.036(2) 0.022(2) 0.0127(19) 0.0097(17) 0.0141(19)
C3 0.031(2) 0.039(3) 0.027(2) 0.013(2) 0.0137(19) 0.020(2)
C4 0.029(2) 0.035(2) 0.027(2) 0.0130(19) 0.0125(19) 0.015(2)
C5 0.033(3) 0.038(3) 0.051(3) 0.009(2) 0.015(2) 0.018(2)
C6 0.024(2) 0.031(2) 0.018(2) 0.0101(18) 0.0076(17) 0.0102(18)
C7 0.026(2) 0.032(2) 0.017(2) 0.0145(17) 0.0106(17) 0.0153(19)
C8 0.023(2) 0.028(2) 0.021(2) 0.0107(17) 0.0098(17) 0.0167(18)
C9 0.027(2) 0.036(2) 0.020(2) 0.0142(18) 0.0101(17) 0.017(2)
C10 0.027(2) 0.035(2) 0.021(2) 0.0075(19) 0.0060(18) 0.015(2)
C11 0.022(2) 0.028(2) 0.034(2) 0.0077(19) 0.0094(19) 0.0103(19)
C12 0.030(2) 0.030(2) 0.028(2) 0.0154(19) 0.0125(19) 0.018(2)
C13 0.025(2) 0.026(2) 0.024(2) 0.0093(18) 0.0097(18) 0.0155(19)
C14 0.045(3) 0.037(3) 0.028(2) 0.021(2) 0.011(2) 0.018(2)
C15 0.026(2) 0.032(2) 0.021(2) 0.0146(18) 0.0040(18) 0.0111(19)
C16 0.028(2) 0.030(2) 0.021(2) 0.0106(18) 0.0101(18) 0.0133(19)
C17 0.042(3) 0.048(3) 0.023(2) 0.017(2) 0.012(2) 0.017(2)
C18 0.042(3) 0.039(3) 0.028(2) 0.017(2) 0.007(2) 0.016(2)
C19 0.039(3) 0.035(2) 0.029(2) 0.019(2) 0.009(2) 0.019(2)
C20 0.031(2) 0.033(2) 0.029(2) 0.0137(19) 0.0090(19) 0.014(2)
C21 0.051(3) 0.039(3) 0.036(3) 0.016(2) 0.010(2) 0.028(2)
C22 0.032(2) 0.033(2) 0.032(2) 0.011(2) 0.014(2) 0.014(2)
C23 0.030(2) 0.036(2) 0.030(2) 0.016(2) 0.0197(19) 0.018(2)
C24 0.045(3) 0.040(3) 0.025(2) 0.019(2) 0.022(2) 0.028(2)
C25 0.038(3) 0.065(3) 0.019(2) 0.019(2) 0.013(2) 0.028(3)
C26 0.045(3) 0.041(3) 0.025(2) 0.010(2) 0.013(2) 0.013(2)
C27 0.059(3) 0.038(3) 0.027(2) 0.013(2) 0.017(2) 0.028(2)
C28 0.040(3) 0.043(3) 0.027(2) 0.015(2) 0.010(2) 0.025(2)
Ni1 0.0268(3) 0.0289(3) 0.0230(3) 0.0114(2) 0.0113(2) 0.0144(2)
O1 0.0304(16) 0.0338(16) 0.0213(15) 0.0072(13) 0.0134(13) 0.0135(14)
O2 0.0296(16) 0.0333(16) 0.0238(15) 0.0102(13) 0.0082(13) 0.0113(13)
O3 0.0340(17) 0.0344(17) 0.0324(17) 0.0193(14) 0.0091(13) 0.0152(14)
O4 0.0318(16) 0.0338(16) 0.0219(15) 0.0174(13) 0.0076(12) 0.0164(14)
O5 0.0491(19) 0.0464(19) 0.0320(17) 0.0227(15) 0.0219(15) 0.0336(16)
P1 0.0231(6) 0.0279(6) 0.0209(5) 0.0138(5) 0.0084(4) 0.0129(5)
S1 0.0256(5) 0.0272(6) 0.0213(5) 0.0101(4) 0.0090(4) 0.0112(5)

loop_
_atom_type_symbol
_atom_type_description
_atom_type_scat_dispersion_real
_atom_type_scat_dispersion_imag
_atom_type_scat_source
C C 0.0033 0.0016 'International Tables Vol C Tables 4.2.6.8 and 6.1.1.4'
H H 0.0000 0.0000 'International Tables Vol C Tables 4.2.6.8 and 6.1.1.4'
O O 0.0106 0.0060 'International Tables Vol C Tables 4.2.6.8 and 6.1.1.4'
P P 0.1023 0.0942 'International Tables Vol C Tables 4.2.6.8 and 6.1.1.4'
S S 0.1246 0.1234 'International Tables Vol C Tables 4.2.6.8 and 6.1.1.4'
Ni Ni 0.3393 1.1124 'International Tables Vol C Tables 4.2.6.8 and 6.1.1.4'

loop_
_geom_angle_atom_site_label_1
_geom_angle_atom_site_label_2
_geom_angle_atom_site_label_3
_geom_angle
C2 C1 C7 120.3(4)
C2 C1 S1 117.7(3)
C7 C1 S1 122.0(3)
C3 C2 C1 119.7(4)
C4 C3 C2 121.9(4)
C3 C4 C6 117.3(4)
C3 C4 C5 122.3(4)
C6 C4 C5 120.3(4)
C4 C6 C7 122.5(4)
C6 C7 C1 118.3(3)
C6 C7 P1 120.7(3)
C1 C7 P1 120.9(3)
C9 C8 C13 117.1(4)
C9 C8 P1 122.9(3)
C13 C8 P1 120.0(3)
C10 C9 C8 121.6(4)
C11 C10 C9 119.8(4)
C10 C11 C12 120.2(4)
C13 C12 C11 119.7(4)
O4 C13 C12 124.1(3)
O4 C13 C8 114.4(3)
C12 C13 C8 121.5(4)
C20 C15 C16 118.0(4)
C20 C15 P1 119.9(3)
C16 C15 P1 122.1(3)
C17 C16 C15 122.3(4)
C16 C17 C18 118.7(4)
C19 C18 C17 120.5(4)
C18 C19 C20 119.6(4)
O5 C20 C15 116.3(4)
O5 C20 C19 122.7(4)
C15 C20 C19 120.9(4)
C23 C22 Ni1 73.6(2)
C28 C23 C24 116.7(4)
C28 C23 C22 124.8(4)
C24 C23 C22 117.1(4)
C28 C23 Ni1 120.0(3)
C24 C23 Ni1 75.3(2)
C22 C23 Ni1 64.8(2)
C25 C24 C23 120.6(4)
C25 C24 Ni1 123.4(3)
C23 C24 Ni1 65.8(2)
C26 C25 C24 120.7(4)
C25 C26 C27 119.4(4)
C28 C27 C26 121.0(4)
C27 C28 C23 121.4(4)
O1 Ni1 C22 163.39(15)
O1 Ni1 C23 123.12(14)
C22 Ni1 C23 41.60(16)
O1 Ni1 P1 99.38(8)
C22 Ni1 P1 96.76(13)
C23 Ni1 P1 137.02(13)
O1 Ni1 C24 91.68(14)
C22 Ni1 C24 71.75(17)
C23 Ni1 C24 38.91(16)
P1 Ni1 C24 159.20(13)
S1 O1 Ni1 124.21(17)
C13 O4 C14 117.7(3)
C20 O5 C21 116.8(3)
C8 P1 C15 102.12(18)
C8 P1 C7 103.59(17)
C15 P1 C7 102.58(17)
C8 P1 Ni1 118.65(12)
C15 P1 Ni1 120.78(14)
C7 P1 Ni1 106.82(13)
O2 S1 O3 115.90(16)
O2 S1 O1 109.81(16)
O3 S1 O1 112.09(17)
O2 S1 C1 107.24(18)
O3 S1 C1 106.37(17)
O1 S1 C1 104.64(16)

loop_
_geom_bond_atom_site_label_1
_geom_bond_atom_site_label_2
_geom_bond_distance
C1 C2 1.390(5)
C1 C7 1.400(5)
C1 S1 1.785(4)
C2 C3 1.389(6)
C3 C4 1.387(6)
C4 C6 1.396(5)
C4 C5 1.500(6)
C6 C7 1.398(5)
C7 P1 1.841(4)
C8 C9 1.395(5)
C8 C13 1.413(5)
C8 P1 1.818(4)
C9 C10 1.387(6)
C10 C11 1.383(6)
C11 C12 1.389(6)
C12 C13 1.377(5)
C13 O4 1.376(5)
C14 O4 1.443(5)
C15 C20 1.388(6)
C15 C16 1.391(5)
C15 P1 1.833(4)
C16 C17 1.376(6)
C17 C18 1.396(6)
C18 C19 1.383(6)
C19 C20 1.391(6)
C20 O5 1.380(5)
C21 O5 1.426(5)
C22 C23 1.430(6)
C22 Ni1 1.949(4)
C23 C28 1.421(6)
C23 C24 1.423(6)
C23 Ni1 2.066(4)
C24 C25 1.396(6)
C24 Ni1 2.191(4)
C25 C26 1.362(6)
C26 C27 1.409(6)
C27 C28 1.351(6)
Ni1 O1 1.938(3)
Ni1 P1 2.1629(12)
O1 S1 1.499(3)
O2 S1 1.443(3)
O3 S1 1.446(3)

loop_
_geom_torsion_atom_site_label_1
_geom_torsion_atom_site_label_2
_geom_torsion_atom_site_label_3
_geom_torsion_atom_site_label_4
_geom_torsion
C7 C1 C2 C3 -0.3(6)
S1 C1 C2 C3 -179.8(3)
C1 C2 C3 C4 0.2(6)
C2 C3 C4 C6 -0.2(6)
C2 C3 C4 C5 179.0(4)
C3 C4 C6 C7 0.4(6)
C5 C4 C6 C7 -178.8(4)
C4 C6 C7 C1 -0.6(6)
C4 C6 C7 P1 174.8(3)
C2 C1 C7 C6 0.5(5)
S1 C1 C7 C6 179.9(3)
C2 C1 C7 P1 -174.9(3)
S1 C1 C7 P1 4.6(4)
C13 C8 C9 C10 -0.2(5)
P1 C8 C9 C10 178.9(3)
C8 C9 C10 C11 -2.4(6)
C9 C10 C11 C12 2.3(6)
C10 C11 C12 C13 0.4(6)
C11 C12 C13 O4 174.1(3)
C11 C12 C13 C8 -3.1(6)
C9 C8 C13 O4 -174.5(3)
P1 C8 C13 O4 6.3(4)
C9 C8 C13 C12 3.0(5)
P1 C8 C13 C12 -176.2(3)
C20 C15 C16 C17 -0.9(6)
P1 C15 C16 C17 -179.9(3)
C15 C16 C17 C18 0.2(6)
C16 C17 C18 C19 0.1(7)
C17 C18 C19 C20 0.3(7)
C16 C15 C20 O5 -178.1(4)
P1 C15 C20 O5 1.0(5)
C16 C15 C20 C19 1.3(6)
P1 C15 C20 C19 -179.7(3)
C18 C19 C20 O5 178.3(4)
C18 C19 C20 C15 -1.0(7)
Ni1 C22 C23 C28 -110.2(4)
Ni1 C22 C23 C24 56.2(3)
C28 C23 C24 C25 0.8(6)
C22 C23 C24 C25 -166.8(4)
Ni1 C23 C24 C25 -115.7(4)
C28 C23 C24 Ni1 116.5(4)
C22 C23 C24 Ni1 -51.0(3)
C23 C24 C25 C26 -1.0(6)
Ni1 C24 C25 C26 -80.6(5)
C24 C25 C26 C27 -0.2(6)
C25 C26 C27 C28 1.8(7)
C26 C27 C28 C23 -2.1(7)
C24 C23 C28 C27 0.8(6)
C22 C23 C28 C27 167.3(4)
Ni1 C23 C28 C27 88.6(5)
C23 C22 Ni1 O1 -26.3(7)
C23 C22 Ni1 P1 167.4(2)
C23 C22 Ni1 C24 -30.4(2)
C28 C23 Ni1 O1 -71.5(4)
C24 C23 Ni1 O1 41.2(3)
C22 C23 Ni1 O1 171.3(2)
C28 C23 Ni1 C22 117.2(5)
C24 C23 Ni1 C22 -130.1(4)
C28 C23 Ni1 P1 98.7(3)
C24 C23 Ni1 P1 -148.6(2)
C22 C23 Ni1 P1 -18.5(3)
C28 C23 Ni1 C24 -112.7(5)
C22 C23 Ni1 C24 130.1(4)
C25 C24 Ni1 O1 -34.6(4)
C23 C24 Ni1 O1 -146.5(3)
C25 C24 Ni1 C22 144.2(4)
C23 C24 Ni1 C22 32.3(3)
C25 C24 Ni1 C23 111.9(5)
C25 C24 Ni1 P1 -157.0(3)
C23 C24 Ni1 P1 91.0(4)
C22 Ni1 O1 S1 176.3(5)
C23 Ni1 O1 S1 155.8(2)
P1 Ni1 O1 S1 -17.5(2)
C24 Ni1 O1 S1 -179.8(2)
C12 C13 O4 C14 12.4(5)
C8 C13 O4 C14 -170.2(3)
C15 C20 O5 C21 -171.2(4)
C19 C20 O5 C21 9.5(6)
C9 C8 P1 C15 -1.3(4)
C13 C8 P1 C15 177.9(3)
C9 C8 P1 C7 105.0(3)
C13 C8 P1 C7 -75.8(3)
C9 C8 P1 Ni1 -136.8(3)
C13 C8 P1 Ni1 42.3(3)
C20 C15 P1 C8 -94.3(4)
C16 C15 P1 C8 84.7(4)
C20 C15 P1 C7 158.6(3)
C16 C15 P1 C7 -22.4(4)
C20 C15 P1 Ni1 40.0(4)
C16 C15 P1 Ni1 -141.0(3)
C6 C7 P1 C8 -8.8(3)
C1 C7 P1 C8 166.5(3)
C6 C7 P1 C15 97.2(3)
C1 C7 P1 C15 -87.5(3)
C6 C7 P1 Ni1 -134.8(3)
C1 C7 P1 Ni1 40.5(3)
O1 Ni1 P1 C8 -149.14(16)
C22 Ni1 P1 C8 26.92(19)
C23 Ni1 P1 C8 39.2(2)
C24 Ni1 P1 C8 -27.9(4)
O1 Ni1 P1 C15 83.69(17)
C22 Ni1 P1 C15 -100.2(2)
C23 Ni1 P1 C15 -88.0(2)
C24 Ni1 P1 C15 -155.1(4)
O1 Ni1 P1 C7 -32.72(15)
C22 Ni1 P1 C7 143.34(19)
C23 Ni1 P1 C7 155.6(2)
C24 Ni1 P1 C7 88.5(4)
Ni1 O1 S1 O2 175.67(18)
Ni1 O1 S1 O3 -54.0(2)
Ni1 O1 S1 C1 60.9(2)
C2 C1 S1 O2 4.4(3)
C7 C1 S1 O2 -175.1(3)
C2 C1 S1 O3 -120.2(3)
C7 C1 S1 O3 60.3(3)
C2 C1 S1 O1 121.0(3)
C7 C1 S1 O1 -58.5(3)
